data_2008874
loop_
_publ_author_name
'Ehrenberg, Helmut'
'Svoboda, Ingrid'
'Wiesmann, Marc'
'Weitzel, Hans'

_publ_section_title
;
 A mixed transition metal molybdate, \b-(Co~0.7~Fe~0.3~)MoO~4~
;
_journal_issue 9
_journal_name_full 'Acta Crystallographica Section C'
_journal_page_first 1383
_journal_page_last 1384
_journal_paper_doi 10.1107/S0108270199007805
_journal_volume 55
_journal_year 1999
_chemical_formula_sum 'Co0.7 Fe0.3 Mo O4'
_chemical_formula_weight 217.54
_chemical_name_systematic
;
 ?
;
_space_group_IT_number 12
_symmetry_cell_setting monoclinic
_symmetry_space_group_name_Hall '-C 2y'
_symmetry_space_group_name_H-M 'C 1 2/m 1'
_audit_creation_method SHELXL
_cell_angle_alpha 90.00
_cell_angle_beta 106.87(2)
_cell_angle_gamma 90.00
_cell_formula_units_Z 8
_cell_length_a 10.221(3)
_cell_length_b 9.275(3)
_cell_length_c 7.024(2)
_cell_measurement_reflns_used 25
_cell_measurement_temperature 299(2)
_cell_measurement_theta_max 16.69
_cell_measurement_theta_min 6.04
_cell_volume 637.2(3)
_computing_cell_refinement 'CAD4 Diffractometer Control Software'
_computing_data_collection 'CAD4 Diffractometer Control Software (Nonius, 1993)'
_computing_data_reduction 'X-RED (Stoe & Cie, 1996)'
_computing_publication_material SHELXL93
_computing_structure_refinement 'SHELXL93 (Sheldrick, 1993)'
_computing_structure_solution 'SHELXS86 (Sheldrick, 1990)'
_diffrn_ambient_temperature 299(2)
_diffrn_measurement_device 'Nonius CAD4'
_diffrn_measurement_method \w/2\q
_diffrn_radiation_monochromator graphite
_diffrn_radiation_source 'fine-focus sealed tube'
_diffrn_radiation_type MoK\a
_diffrn_radiation_wavelength 0.71093
_diffrn_reflns_av_R_equivalents 0.052
_diffrn_reflns_av_sigmaI/netI 0.061
_diffrn_reflns_limit_h_max 16
_diffrn_reflns_limit_h_min -16
_diffrn_reflns_limit_k_max 14
_diffrn_reflns_limit_k_min 0
_diffrn_reflns_limit_l_max 11
_diffrn_reflns_limit_l_min -11
_diffrn_reflns_number 2928
_diffrn_reflns_theta_max 35
_diffrn_reflns_theta_min 3.03
_diffrn_standards_decay_% 2.0
_diffrn_standards_interval_time 120
_diffrn_standards_number 3
_exptl_absorpt_coefficient_mu 8.79
_exptl_absorpt_correction_T_max 0.667
_exptl_absorpt_correction_T_min 0.494
_exptl_absorpt_correction_type \y-scan
_exptl_absorpt_process_details 'North et al., 1968'
_exptl_crystal_colour 'dark brown'
_exptl_crystal_density_diffrn 4.546
_exptl_crystal_density_method 'not measured'
_exptl_crystal_description prism
_exptl_crystal_F_000 806
_exptl_crystal_size_max 0.075
_exptl_crystal_size_mid 0.050
_exptl_crystal_size_min 0.037
_refine_diff_density_max 2.168
_refine_diff_density_min -1.759
_refine_ls_extinction_coef 0.0006(3)
_refine_ls_extinction_method 'SHELXL93 (Sheldrick, 1993)'
_refine_ls_goodness_of_fit_all 1.135
_refine_ls_goodness_of_fit_obs 1.205
_refine_ls_hydrogen_treatment none
_refine_ls_matrix_type full
_refine_ls_number_parameters 65
_refine_ls_number_reflns 1469
_refine_ls_number_restraints 0
_refine_ls_restrained_S_all 1.135
_refine_ls_restrained_S_obs 1.205
_refine_ls_R_factor_all 0.062
_refine_ls_R_factor_obs 0.037
_refine_ls_shift/esd_max <0.001
_refine_ls_shift/esd_mean 0.000
_refine_ls_structure_factor_coef Fsqd
_refine_ls_weighting_details 'w = 1/[\s^2^(Fo^2^)+(0.0407P)^2^+2.6794P] where P=(Fo^2^+2Fc^2^)/3'
_refine_ls_weighting_scheme calc
_refine_ls_wR_factor_all 0.095
_refine_ls_wR_factor_obs 0.087
_reflns_number_total 1469
_cod_data_source_file br1241.cif
_cod_data_source_block wie11
_cod_depositor_comments
;
The following automatic conversions were performed:

'_refine_ls_weighting_scheme' value 'calc w =
1/[\s^2^(Fo^2^)+(0.0407P)^2^+2.6794P] where P=(Fo^2^+2Fc^2^)/3' was
changed to 'calc'. New tag '_refine_ls_weighting_details' was
created. The value of the new tag was set to 'w =
1/[\s^2^(Fo^2^)+(0.0407P)^2^+2.6794P] where P=(Fo^2^+2Fc^2^)/3'.

Automatic conversion script
Id: cif_fix_values 3143 2015-03-26 13:38:13Z robertas 
;
_cod_original_sg_symbol_H-M 'C 2/m'
_cod_original_formula_sum 'Co0.70Fe0.30 Mo O4'
_cod_database_code 2008874
_cod_database_fobs_code 2008874

loop_
_symmetry_equiv_pos_as_xyz
'x, y, z'
'-x, y, -z'
'x+1/2, y+1/2, z'
'-x+1/2, y+1/2, -z'
'-x, -y, -z'
'x, -y, z'
'-x+1/2, -y+1/2, -z'
'x+1/2, -y+1/2, z'

loop_
_atom_site_aniso_label
_atom_site_aniso_U_11
_atom_site_aniso_U_22
_atom_site_aniso_U_33
_atom_site_aniso_U_12
_atom_site_aniso_U_13
_atom_site_aniso_U_23
Mo1 0.0067(2) 0.0113(2) 0.0057(2) 0 0.0023(2) 0
Mo2 0.0089(2) 0.0076(2) 0.0054(2) 0 0.0024(2) 0
Co1 0.0086(4) 0.0089(4) 0.0060(4) 0 0.0015(3) 0
Fe1 0.0086(4) 0.0089(4) 0.0060(4) 0 0.0015(3) 0
Co2 0.0075(4) 0.0095(4) 0.0056(4) 0 0.0012(3) 0
Fe2 0.0075(4) 0.0095(4) 0.0056(4) 0 0.0012(3) 0
O1 0.025(2) 0.022(2) 0.026(2) -0.013(2) 0.012(2) -0.005(2)
O2 0.011(2) 0.011(2) 0.007(2) 0 0.005(2) 0
O3 0.0130(14) 0.0125(14) 0.0070(12) 0.0026(12) 0.0029(11) 0.0006(11)
O4 0.021(2) 0.017(2) 0.017(2) -0.0113(14) 0.0036(13) -0.0032(14)
O5 0.017(2) 0.045(4) 0.008(2) 0 0.006(2) 0

loop_
_atom_site_label
_atom_site_fract_x
_atom_site_fract_y
_atom_site_fract_z
_atom_site_U_iso_or_equiv
_atom_site_thermal_displace_type
_atom_site_calc_flag
_atom_site_refinement_flags
_atom_site_occupancy
_atom_site_disorder_group
_atom_site_type_symbol
Mo1 0.27128(5) 0 0.40442(8) 0.00776(13) Uani d S 1 . Mo
Mo2 0.5 0.24850(6) 0 0.00722(13) Uani d S 1 . Mo
Co1 0.5 0.32151(10) 0.5 0.0080(2) Uani d SP 0.57(9) . Co
Fe1 0.5 0.32151(10) 0.5 0.0080(2) Uani d SP 0.43(9) . Fe
Co2 0.19949(9) 0 -0.14440(13) 0.0077(2) Uani d SP 0.82(9) . Co
Fe2 0.19949(9) 0 -0.14440(13) 0.0077(2) Uani d SP 0.18(9) . Fe
O1 0.3662(4) 0.1562(5) 0.4720(7) 0.0234(8) Uani d . 1 . O
O2 0.1415(5) 0 0.5393(7) 0.0090(8) Uani d S 1 . O
O3 0.4576(3) 0.3472(4) 0.1959(5) 0.0109(6) Uani d . 1 . O
O4 0.3577(4) 0.1440(4) -0.1093(6) 0.0187(7) Uani d . 1 . O
O5 0.2016(6) 0 0.1458(8) 0.0230(13) Uani d S 1 . O

loop_
_atom_type_symbol
_atom_type_description
_atom_type_scat_dispersion_real
_atom_type_scat_dispersion_imag
_atom_type_scat_source
Fe Fe 0.3010 0.8450 'International Tables Vol C Tables 4.2.6.8 and 6.1.1.4'
Co Co 0.2990 0.9730 'International Tables Vol C Tables 4.2.6.8 and 6.1.1.4'
Mo Mo -1.8250 0.6880 'International Tables Vol C Tables 4.2.6.8 and 6.1.1.4'
O O 0.0080 0.0060 'International Tables Vol C Tables 4.2.6.8 and 6.1.1.4'

loop_
_geom_angle_atom_site_label_1
_geom_angle_atom_site_label_2
_geom_angle_atom_site_label_3
_geom_angle_site_symmetry_1
_geom_angle_site_symmetry_3
_geom_angle
O1 Mo1 O1 . 6 113.6(3)
O1 Mo1 O5 . . 108.2(2)
O1 Mo1 O5 6 . 108.2(2)
O1 Mo1 O2 . . 106.8(2)
O1 Mo1 O2 6 . 106.8(2)
O5 Mo1 O2 . . 113.5(2)
O4 Mo2 O4 . 2_655 111.9(3)
O4 Mo2 O3 . . 105.3(2)
O4 Mo2 O3 2_655 . 107.6(2)
O4 Mo2 O3 . 2_655 107.6(2)
O4 Mo2 O3 2_655 2_655 105.3(2)
O3 Mo2 O3 . 2_655 119.2(2)
O1 Co1 O1 . 2_656 81.6(3)
O1 Co1 O3 . 2_656 97.0(2)
O1 Co1 O3 2_656 2_656 93.1(2)
O1 Co1 O3 . . 93.1(2)
O1 Co1 O3 2_656 . 97.0(2)
O3 Co1 O3 2_656 . 166.8(2)
O1 Co1 O2 . 3 178.1(2)
O1 Co1 O2 2_656 3 99.2(2)
O3 Co1 O2 2_656 3 81.2(2)
O3 Co1 O2 . 3 88.6(2)
O1 Co1 O2 . 7_556 99.2(2)
O1 Co1 O2 2_656 7_556 178.1(2)
O3 Co1 O2 2_656 7_556 88.6(2)
O3 Co1 O2 . 7_556 81.2(2)
O2 Co1 O2 3 7_556 80.1(2)
O1 Fe1 O1 . 2_656 81.6(3)
O1 Fe1 O3 . 2_656 97.0(2)
O1 Fe1 O3 2_656 2_656 93.1(2)
O1 Fe1 O3 . . 93.1(2)
O1 Fe1 O3 2_656 . 97.0(2)
O3 Fe1 O3 2_656 . 166.8(2)
O1 Fe1 O2 . 3 178.1(2)
O1 Fe1 O2 2_656 3 99.2(2)
O3 Fe1 O2 2_656 3 81.2(2)
O3 Fe1 O2 . 3 88.6(2)
O1 Fe1 O2 . 7_556 99.2(2)
O1 Fe1 O2 2_656 7_556 178.1(2)
O3 Fe1 O2 2_656 7_556 88.6(2)
O3 Fe1 O2 . 7_556 81.2(2)
O2 Fe1 O2 3 7_556 80.1(2)
O5 Co2 O4 . . 95.8(2)
O5 Co2 O4 . 6 95.8(2)
O4 Co2 O4 . 6 81.0(2)
O5 Co2 O3 . 4_545 87.6(2)
O4 Co2 O3 . 4_545 176.1(2)
O4 Co2 O3 6 4_545 96.8(2)
O5 Co2 O3 . 7 87.6(2)
O4 Co2 O3 . 7 96.8(2)
O4 Co2 O3 6 7 176.1(2)
O3 Co2 O3 4_545 7 85.3(2)
O5 Co2 O2 . 1_554 165.1(2)
O4 Co2 O2 . 1_554 95.5(2)
O4 Co2 O2 6 1_554 95.5(2)
O3 Co2 O2 4_545 1_554 81.49(13)
O3 Co2 O2 7 1_554 81.49(13)
O5 Fe2 O4 . . 95.8(2)
O5 Fe2 O4 . 6 95.8(2)
O4 Fe2 O4 . 6 81.0(2)
O5 Fe2 O3 . 4_545 87.6(2)
O4 Fe2 O3 . 4_545 176.1(2)
O4 Fe2 O3 6 4_545 96.8(2)
O5 Fe2 O3 . 7 87.6(2)
O4 Fe2 O3 . 7 96.8(2)
O4 Fe2 O3 6 7 176.1(2)
O3 Fe2 O3 4_545 7 85.3(2)
O5 Fe2 O2 . 1_554 165.1(2)
O4 Fe2 O2 . 1_554 95.5(2)
O4 Fe2 O2 6 1_554 95.5(2)
O3 Fe2 O2 4_545 1_554 81.49(13)
O3 Fe2 O2 7 1_554 81.49(13)
Mo1 O1 Fe1 . . 165.7(3)
Mo1 O1 Co1 . . 165.7(3)
Fe1 O1 Co1 . . 0.00(3)
Mo1 O2 Fe2 . 1_556 120.9(2)
Mo1 O2 Co2 . 1_556 120.9(2)
Fe2 O2 Co2 1_556 1_556 0.00(5)
Mo1 O2 Co1 . 3_445 119.30(15)
Fe2 O2 Co1 1_556 3_445 96.1(2)
Co2 O2 Co1 1_556 3_445 96.1(2)
Mo1 O2 Fe1 . 3_445 119.30(15)
Fe2 O2 Fe1 1_556 3_445 96.1(2)
Co2 O2 Fe1 1_556 3_445 96.1(2)
Co1 O2 Fe1 3_445 3_445 0.00(3)
Mo1 O2 Fe1 . 7_556 119.30(15)
Fe2 O2 Fe1 1_556 7_556 96.1(2)
Co2 O2 Fe1 1_556 7_556 96.1(2)
Co1 O2 Fe1 3_445 7_556 99.9(2)
Fe1 O2 Fe1 3_445 7_556 99.9(2)
Mo1 O2 Co1 . 7_556 119.30(15)
Fe2 O2 Co1 1_556 7_556 96.1(2)
Co2 O2 Co1 1_556 7_556 96.1(2)
Co1 O2 Co1 3_445 7_556 99.9(2)
Fe1 O2 Co1 3_445 7_556 99.9(2)
Fe1 O2 Co1 7_556 7_556 0.00(3)
Mo2 O3 Fe1 . . 134.8(2)
Mo2 O3 Co1 . . 134.8(2)
Fe1 O3 Co1 . . 0.00(5)
Mo2 O3 Fe2 . 7 123.6(2)
Fe1 O3 Fe2 . 7 100.21(15)
Co1 O3 Fe2 . 7 100.21(15)
Mo2 O3 Co2 . 7 123.6(2)
Fe1 O3 Co2 . 7 100.21(15)
Co1 O3 Co2 . 7 100.21(15)
Fe2 O3 Co2 7 7 0.00(7)
Mo2 O4 Fe2 . . 161.3(2)
Mo2 O4 Co2 . . 161.3(2)
Fe2 O4 Co2 . . 0.00(7)
Mo1 O5 Fe2 . . 157.7(3)
Mo1 O5 Co2 . . 157.7(3)
Fe2 O5 Co2 . . 0.00(5)

loop_
_geom_bond_atom_site_label_1
_geom_bond_atom_site_label_2
_geom_bond_site_symmetry_2
_geom_bond_distance
_geom_bond_publ_flag
Mo1 O1 . 1.731(4) yes
Mo1 O1 6 1.731(4) yes
Mo1 O5 . 1.748(6) yes
Mo1 O2 . 1.841(5) yes
Mo2 O4 . 1.731(4) yes
Mo2 O4 2_655 1.731(4) yes
Mo2 O3 . 1.807(3) yes
Mo2 O3 2_655 1.807(3) yes
Co1 O1 . 2.026(4) yes
Co1 O1 2_656 2.026(4) yes
Co1 O3 2_656 2.066(3) yes
Co1 O3 . 2.066(3) yes
Co1 O2 3 2.163(3) yes
Co1 O2 7_556 2.163(3) yes
Fe1 O1 . 2.026(4) ?
Fe1 O1 2_656 2.026(4) ?
Fe1 O3 2_656 2.066(3) ?
Fe1 O3 . 2.066(3) ?
Fe1 O2 3 2.163(3) ?
Fe1 O2 7_556 2.163(3) ?
Co2 O5 . 2.032(6) yes
Co2 O4 . 2.057(4) yes
Co2 O4 6 2.057(4) yes
Co2 O3 4_545 2.093(4) yes
Co2 O3 7 2.093(4) yes
Co2 O2 1_554 2.126(5) yes
Fe2 O5 . 2.032(6) ?
Fe2 O4 . 2.057(4) ?
Fe2 O4 6 2.057(4) ?
Fe2 O3 4_545 2.093(4) ?
Fe2 O3 7 2.093(4) ?
Fe2 O2 1_554 2.126(5) ?
O3 Fe2 7 2.093(4) ?
O3 Co2 7 2.093(4) ?

loop_
_geom_torsion_atom_site_label_1
_geom_torsion_atom_site_label_2
_geom_torsion_atom_site_label_3
_geom_torsion_atom_site_label_4
_geom_torsion_site_symmetry_1
_geom_torsion_site_symmetry_4
_geom_torsion
O1 Mo1 O1 Fe1 6 . 66.8(13)
O5 Mo1 O1 Fe1 . . -53.2(12)
O2 Mo1 O1 Fe1 . . -175.7(11)
O1 Mo1 O1 Co1 6 . 66.8(13)
O5 Mo1 O1 Co1 . . -53.2(12)
O2 Mo1 O1 Co1 . . -175.7(11)
O1 Fe1 O1 Mo1 2_656 . -50.5(11)
O3 Fe1 O1 Mo1 2_656 . -142.5(12)
O3 Fe1 O1 Mo1 . . 46.1(12)
O2 Fe1 O1 Mo1 3 . -164.(4)
O2 Fe1 O1 Mo1 7_556 . 127.7(12)
O1 Fe1 O1 Co1 2_656 . 0
O3 Fe1 O1 Co1 2_656 . 0
O3 Fe1 O1 Co1 . . 0
O2 Fe1 O1 Co1 3 . 0
O2 Fe1 O1 Co1 7_556 . 0
O1 Co1 O1 Mo1 2_656 . -50.5(11)
O3 Co1 O1 Mo1 2_656 . -142.5(12)
O3 Co1 O1 Mo1 . . 46.1(12)
O2 Co1 O1 Mo1 3 . -164.(4)
O2 Co1 O1 Mo1 7_556 . 127.7(12)
O1 Co1 O1 Fe1 2_656 . 0
O3 Co1 O1 Fe1 2_656 . 0
O3 Co1 O1 Fe1 . . 0
O2 Co1 O1 Fe1 3 . 0
O2 Co1 O1 Fe1 7_556 . 0
O1 Mo1 O2 Fe2 . 1_556 -60.9(2)
O1 Mo1 O2 Fe2 6 1_556 60.9(2)
O5 Mo1 O2 Fe2 . 1_556 180.0
O1 Mo1 O2 Co2 . 1_556 -60.9(2)
O1 Mo1 O2 Co2 6 1_556 60.9(2)
O5 Mo1 O2 Co2 . 1_556 180.0
O1 Mo1 O2 Co1 . 3_445 -179.5(2)
O1 Mo1 O2 Co1 6 3_445 -57.7(3)
O5 Mo1 O2 Co1 . 3_445 61.4(2)
O1 Mo1 O2 Fe1 . 3_445 -179.5(2)
O1 Mo1 O2 Fe1 6 3_445 -57.7(3)
O5 Mo1 O2 Fe1 . 3_445 61.4(2)
O1 Mo1 O2 Fe1 . 7_556 57.7(3)
O1 Mo1 O2 Fe1 6 7_556 179.5(2)
O5 Mo1 O2 Fe1 . 7_556 -61.4(2)
O1 Mo1 O2 Co1 . 7_556 57.7(3)
O1 Mo1 O2 Co1 6 7_556 179.5(2)
O5 Mo1 O2 Co1 . 7_556 -61.4(2)
O4 Mo2 O3 Fe1 . . 98.8(3)
O4 Mo2 O3 Fe1 2_655 . -20.7(3)
O3 Mo2 O3 Fe1 2_655 . -140.4(3)
O4 Mo2 O3 Co1 . . 98.8(3)
O4 Mo2 O3 Co1 2_655 . -20.7(3)
O3 Mo2 O3 Co1 2_655 . -140.4(3)
O4 Mo2 O3 Fe2 . 7 -64.4(3)
O4 Mo2 O3 Fe2 2_655 7 176.1(2)
O3 Mo2 O3 Fe2 2_655 7 56.4(2)
O4 Mo2 O3 Co2 . 7 -64.4(3)
O4 Mo2 O3 Co2 2_655 7 176.1(2)
O3 Mo2 O3 Co2 2_655 7 56.4(2)
O1 Fe1 O3 Mo2 . . -74.4(3)
O1 Fe1 O3 Mo2 2_656 . 7.5(3)
O3 Fe1 O3 Mo2 2_656 . 146.4(3)
O2 Fe1 O3 Mo2 3 . 106.6(3)
O2 Fe1 O3 Mo2 7_556 . -173.2(3)
O1 Fe1 O3 Co1 . . 0
O1 Fe1 O3 Co1 2_656 . 0
O3 Fe1 O3 Co1 2_656 . 0
O2 Fe1 O3 Co1 3 . 0
O2 Fe1 O3 Co1 7_556 . 0
O1 Fe1 O3 Fe2 . 7 91.4(2)
O1 Fe1 O3 Fe2 2_656 7 173.3(2)
O3 Fe1 O3 Fe2 2_656 7 -47.78(11)
O2 Fe1 O3 Fe2 3 7 -87.6(2)
O2 Fe1 O3 Fe2 7_556 7 -7.41(14)
O1 Fe1 O3 Co2 . 7 91.4(2)
O1 Fe1 O3 Co2 2_656 7 173.3(2)
O3 Fe1 O3 Co2 2_656 7 -47.78(11)
O2 Fe1 O3 Co2 3 7 -87.6(2)
O2 Fe1 O3 Co2 7_556 7 -7.41(14)
O1 Co1 O3 Mo2 . . -74.4(3)
O1 Co1 O3 Mo2 2_656 . 7.5(3)
O3 Co1 O3 Mo2 2_656 . 146.4(3)
O2 Co1 O3 Mo2 3 . 106.6(3)
O2 Co1 O3 Mo2 7_556 . -173.2(3)
O1 Co1 O3 Fe1 . . 0
O1 Co1 O3 Fe1 2_656 . 0
O3 Co1 O3 Fe1 2_656 . 0
O2 Co1 O3 Fe1 3 . 0
O2 Co1 O3 Fe1 7_556 . 0
O1 Co1 O3 Fe2 . 7 91.4(2)
O1 Co1 O3 Fe2 2_656 7 173.3(2)
O3 Co1 O3 Fe2 2_656 7 -47.78(11)
O2 Co1 O3 Fe2 3 7 -87.6(2)
O2 Co1 O3 Fe2 7_556 7 -7.41(14)
O1 Co1 O3 Co2 . 7 91.4(2)
O1 Co1 O3 Co2 2_656 7 173.3(2)
O3 Co1 O3 Co2 2_656 7 -47.78(11)
O2 Co1 O3 Co2 3 7 -87.6(2)
O2 Co1 O3 Co2 7_556 7 -7.41(14)
O4 Mo2 O4 Fe2 2_655 . 63.3(8)
O3 Mo2 O4 Fe2 . . -53.3(8)
O3 Mo2 O4 Fe2 2_655 . 178.6(8)
O4 Mo2 O4 Co2 2_655 . 63.3(8)
O3 Mo2 O4 Co2 . . -53.3(8)
O3 Mo2 O4 Co2 2_655 . 178.6(8)
O5 Fe2 O4 Mo2 . . 18.1(8)
O4 Fe2 O4 Mo2 6 . -76.8(8)
O3 Fe2 O4 Mo2 4_545 . -132.(2)
O3 Fe2 O4 Mo2 7 . 106.4(8)
O2 Fe2 O4 Mo2 1_554 . -171.6(8)
O5 Fe2 O4 Co2 . . 0
O4 Fe2 O4 Co2 6 . 0
O3 Fe2 O4 Co2 4_545 . 0
O3 Fe2 O4 Co2 7 . 0
O2 Fe2 O4 Co2 1_554 . 0
O5 Co2 O4 Mo2 . . 18.1(8)
O4 Co2 O4 Mo2 6 . -76.8(8)
O3 Co2 O4 Mo2 4_545 . -132.(2)
O3 Co2 O4 Mo2 7 . 106.4(8)
O2 Co2 O4 Mo2 1_554 . -171.6(8)
O5 Co2 O4 Fe2 . . 0
O4 Co2 O4 Fe2 6 . 0
O3 Co2 O4 Fe2 4_545 . 0
O3 Co2 O4 Fe2 7 . 0
O2 Co2 O4 Fe2 1_554 . 0
O1 Mo1 O5 Fe2 . . 61.7(2)
O1 Mo1 O5 Fe2 6 . -61.7(2)
O2 Mo1 O5 Fe2 . . 180
O1 Mo1 O5 Co2 . . 61.7(2)
O1 Mo1 O5 Co2 6 . -61.7(2)
O2 Mo1 O5 Co2 . . 180
O4 Fe2 O5 Mo1 . . -40.77(12)
O4 Fe2 O5 Mo1 6 . 40.77(12)
O3 Fe2 O5 Mo1 4_545 . 137.31(10)
O3 Fe2 O5 Mo1 7 . -137.31(10)
O2 Fe2 O5 Mo1 1_554 . 180
O4 Fe2 O5 Co2 . . 0
O4 Fe2 O5 Co2 6 . 0
O3 Fe2 O5 Co2 4_545 . 0
O3 Fe2 O5 Co2 7 . 0
O2 Fe2 O5 Co2 1_554 . 0
O4 Co2 O5 Mo1 . . -40.77(12)
O4 Co2 O5 Mo1 6 . 40.77(12)
O3 Co2 O5 Mo1 4_545 . 137.31(10)
O3 Co2 O5 Mo1 7 . -137.31(10)
O2 Co2 O5 Mo1 1_554 . 180
O4 Co2 O5 Fe2 . . 0
O4 Co2 O5 Fe2 6 . 0
O3 Co2 O5 Fe2 4_545 . 0
O3 Co2 O5 Fe2 7 . 0
O2 Co2 O5 Fe2 1_554 . 0
